data_4503711
loop_
_publ_author_name
'Ye, Junwei'
'Zhang, Jingying'
'Ning, Guiling'
'Tian, Ge'
'Chen, Yan'
'Wang, Yue'

_publ_section_title
;
 Lanthanide Coordination Polymers Constructed from Dinuclear Building
 Blocks: Novel Structure Evolution from One-Dimensional Chains to
 Three-Dimensional Architectures
;
_journal_issue 8
_journal_name_full 'Crystal Growth &amp; Design'
_journal_page_first 3098
_journal_paper_doi 10.1021/cg800310j
_journal_volume 8
_journal_year 2008
_chemical_formula_sum 'C48 H25 N7 Nd2 O18'
_chemical_formula_weight 1276.23
_chemical_name_systematic
; 
 ? 
;
_space_group_IT_number 2
_symmetry_cell_setting triclinic
_symmetry_space_group_name_Hall '-P 1'
_symmetry_space_group_name_H-M 'P -1'
_atom_sites_solution_hydrogens geom
_atom_sites_solution_primary direct
_atom_sites_solution_secondary difmap
_audit_creation_method SHELXL-97
_cell_angle_alpha 103.85(3)
_cell_angle_beta 90.16(3)
_cell_angle_gamma 115.30(3)
_cell_formula_units_Z 2
_cell_length_a 12.845(3)
_cell_length_b 14.724(3)
_cell_length_c 14.778(3)
_cell_measurement_reflns_used 11475
_cell_measurement_temperature 293(2)
_cell_measurement_theta_max 27.39
_cell_measurement_theta_min 2.14
_cell_volume 2435.8(12)
_computing_cell_refinement RAPID-AUTO
_computing_data_collection 'RAPID-AUTO (Rigaku, 1998)'
_computing_data_reduction RAPID-AUTO
_computing_molecular_graphics SHELXP97
_computing_publication_material SHELXL97
_computing_structure_refinement 'SHELXL97 (Sheldrick, 1997)'
_computing_structure_solution 'SHELXS97 (Sheldrick, 1997)'
_diffrn_ambient_temperature 293(2)
_diffrn_detector_area_resol_mean 10.0
_diffrn_measured_fraction_theta_full 0.946
_diffrn_measured_fraction_theta_max 0.946
_diffrn_measurement_device_type 'Rigaku RAXIS-RAPID'
_diffrn_measurement_method 'Omega scan'
_diffrn_radiation_monochromator graphite
_diffrn_radiation_source 'fine-focus sealed tube'
_diffrn_radiation_type MoK\a
_diffrn_radiation_wavelength 0.71073
_diffrn_reflns_av_R_equivalents 0.033376
_diffrn_reflns_av_sigmaI/netI 0.0317
_diffrn_reflns_limit_h_max 16
_diffrn_reflns_limit_h_min 0
_diffrn_reflns_limit_k_max 17
_diffrn_reflns_limit_k_min -19
_diffrn_reflns_limit_l_max 19
_diffrn_reflns_limit_l_min -19
_diffrn_reflns_number 10483
_diffrn_reflns_theta_full 27.40
_diffrn_reflns_theta_max 27.40
_diffrn_reflns_theta_min 1.59
_diffrn_standards_decay_% none
_diffrn_standards_interval_count none
_diffrn_standards_interval_time none
_diffrn_standards_number none
_exptl_absorpt_coefficient_mu 2.192
_exptl_absorpt_correction_T_max 0.6349
_exptl_absorpt_correction_T_min 0.4698
_exptl_absorpt_correction_type empirical
_exptl_absorpt_process_details 'Higashi (1995)'
_exptl_crystal_colour colorless
_exptl_crystal_density_diffrn 1.740
_exptl_crystal_density_meas ?
_exptl_crystal_density_method 'not measured'
_exptl_crystal_description block
_exptl_crystal_F_000 1252
_exptl_crystal_size_max 0.41
_exptl_crystal_size_mid 0.31
_exptl_crystal_size_min 0.23
_refine_diff_density_max 1.047
_refine_diff_density_min -1.025
_refine_diff_density_rms 0.222
_refine_ls_extinction_coef 0
_refine_ls_extinction_method none
_refine_ls_goodness_of_fit_ref 1.037
_refine_ls_hydrogen_treatment constr
_refine_ls_matrix_type full
_refine_ls_number_parameters 676
_refine_ls_number_reflns 10483
_refine_ls_number_restraints 24
_refine_ls_restrained_S_all 1.049
_refine_ls_R_factor_all 0.0393
_refine_ls_R_factor_gt 0.0296
_refine_ls_shift/su_max 0.052
_refine_ls_shift/su_mean 0.004
_refine_ls_structure_factor_coef Fsqd
_refine_ls_weighting_details 'calc w=1/[\s^2^(Fo^2^)+(0.0731P)^2^+0.0000P] where P=(Fo^2^+2Fc^2^)/3'
_refine_ls_weighting_scheme calc
_refine_ls_wR_factor_gt 0.0900
_refine_ls_wR_factor_ref 0.1022
_reflns_number_gt 8695
_reflns_number_total 10483
_reflns_threshold_expression >2sigma(I)
_cod_data_source_file cg800310j-file003.cif
_cod_data_source_block 9
_cod_depositor_comments
;
The following automatic conversions were performed:

'_symmetry_cell_setting' value 'Triclinic' changed to 'triclinic'
according to /home/saulius/struct/CIF-dictionaries/cif_core.dic
dictionary named 'cif_core.dic' version 2.4.1 from 2010-06-29.

Automatic conversion script
Id: cif_fix_values 1715 2011-07-08 13:25:40Z adriana 

The following automatic conversions were performed:

'_exptl_crystal_density_meas' value 'not measured' was changed to '?'
- the value is perceived as not measured.

Automatic conversion script
Id: cif_fix_values 3008 2015-01-20 13:52:24Z robertas 
;
_cod_original_cell_volume 2435.7(8)
_cod_original_sg_symbol_H-M 'P-1   '
_cod_database_code 4503711

loop_
_symmetry_equiv_pos_as_xyz
'x, y, z'
'-x, -y, -z'

loop_
_atom_site_label
_atom_site_type_symbol
_atom_site_fract_x
_atom_site_fract_y
_atom_site_fract_z
_atom_site_U_iso_or_equiv
_atom_site_adp_type
_atom_site_occupancy
_atom_site_symmetry_multiplicity
_atom_site_calc_flag
_atom_site_refinement_flags
Nd1 Nd 0.364555(16) 0.860151(14) 0.438836(13) 0.01881(7) Uani 1 1 d .
Nd2 Nd 1.068455(16) 1.148518(14) -0.034263(13) 0.01970(7) Uani 1 1 d .
O1 O 0.1862(3) 0.7652(2) 0.3317(2) 0.0388(8) Uani 1 1 d .
O2 O 0.2989(2) 0.6858(2) 0.3177(2) 0.0302(6) Uani 1 1 d .
O3 O 0.1378(3) 0.3164(2) 0.0935(2) 0.0377(7) Uani 1 1 d .
O4 O 0.0196(3) 0.2925(2) -0.0279(2) 0.0355(7) Uani 1 1 d .
O5 O -0.2324(3) 0.4746(3) 0.0318(3) 0.0516(9) Uani 1 1 d .
O6 O -0.2139(3) 0.5687(3) 0.1718(3) 0.0609(11) Uani 1 1 d .
O7 O 0.5248(2) 0.8343(2) 0.49933(19) 0.0284(6) Uani 1 1 d .
O8 O 0.6670(2) 0.9904(2) 0.5742(2) 0.0293(6) Uani 1 1 d .
O9 O 0.8980(3) 1.0322(3) 0.8550(2) 0.0451(8) Uani 1 1 d .
O10 O 0.8615(3) 0.8983(3) 0.9139(2) 0.0473(9) Uani 1 1 d .
O11 O 0.6499(5) 0.5493(4) 0.6897(5) 0.106(2) Uani 1 1 d .
O12 O 0.5124(6) 0.5280(3) 0.5975(4) 0.1006(19) Uani 1 1 d .
O13 O 0.4634(3) 0.8795(3) 0.2897(2) 0.0561(11) Uani 1 1 d .
O14 O 0.5516(2) 1.0132(2) 0.41068(18) 0.0270(6) Uani 1 1 d .
O15 O 0.8636(3) 0.9728(3) 0.1189(2) 0.0407(8) Uani 1 1 d .
O16 O 0.9123(3) 1.1120(3) 0.0636(2) 0.0405(8) Uani 1 1 d .
O17 O 0.7089(4) 1.3289(4) 0.1515(4) 0.0928(19) Uani 1 1 d .
O18 O 0.5694(5) 1.2868(4) 0.2319(5) 0.116(3) Uani 1 1 d .
N1 N -0.1798(3) 0.5217(3) 0.1100(3) 0.0349(9) Uani 1 1 d .
N2 N 0.5995(5) 0.5836(3) 0.6516(3) 0.0543(12) Uani 1 1 d .
N3 N 0.6471(5) 1.2732(4) 0.1955(4) 0.0632(15) Uani 1 1 d .
N4 N 0.1923(3) 0.8540(3) 0.5460(2) 0.0299(7) Uani 1 1 d .
N5 N 0.2657(3) 0.7011(3) 0.5140(3) 0.0328(8) Uani 1 1 d .
N6 N 1.2834(3) 1.2576(4) -0.0580(3) 0.0499(11) Uani 1 1 d .
N7 N 1.1123(3) 1.1913(3) -0.1991(3) 0.0304(8) Uani 1 1 d .
C1 C 0.1178(3) 0.5999(3) 0.2196(3) 0.0254(8) Uani 1 1 d .
C2 C 0.1365(3) 0.5146(3) 0.1739(3) 0.0269(8) Uani 1 1 d .
H2A H 0.2047 0.5117 0.1903 0.032 Uiso 1 1 calc R
C3 C 0.0540(3) 0.4343(3) 0.1043(3) 0.0258(8) Uani 1 1 d .
C4 C -0.0493(4) 0.4376(3) 0.0806(3) 0.0284(8) Uani 1 1 d .
H4A H -0.1039 0.3856 0.0322 0.034 Uiso 1 1 calc R
C5 C -0.0688(3) 0.5197(3) 0.1305(3) 0.0265(8) Uani 1 1 d .
C6 C 0.0130(3) 0.6017(3) 0.1995(3) 0.0273(8) Uani 1 1 d .
H6A H -0.0019 0.6566 0.2316 0.033 Uiso 1 1 calc R
C7 C 0.2075(3) 0.6889(3) 0.2944(3) 0.0262(8) Uani 1 1 d .
C8 C 0.0728(4) 0.3423(3) 0.0537(3) 0.0272(8) Uani 1 1 d .
C9 C 0.6505(3) 0.8445(3) 0.6240(3) 0.0243(8) Uani 1 1 d .
C10 C 0.7281(3) 0.9082(3) 0.7032(3) 0.0255(8) Uani 1 1 d .
H10A H 0.7584 0.9801 0.7143 0.031 Uiso 1 1 calc R
C11 C 0.7617(3) 0.8667(3) 0.7666(3) 0.0272(8) Uani 1 1 d .
C12 C 0.7204(4) 0.7588(3) 0.7474(3) 0.0315(9) Uani 1 1 d .
H12A H 0.7448 0.7296 0.7872 0.038 Uiso 1 1 calc R
C13 C 0.6439(4) 0.6973(3) 0.6693(3) 0.0327(9) Uani 1 1 d .
C14 C 0.6055(4) 0.7364(3) 0.6066(3) 0.0292(9) Uani 1 1 d .
H14A H 0.5516 0.6921 0.5546 0.035 Uiso 1 1 calc R
C15 C 0.6102(3) 0.8930(3) 0.5598(3) 0.0232(8) Uani 1 1 d .
C16 C 0.8460(4) 0.9373(4) 0.8520(3) 0.0340(10) Uani 1 1 d .
C17 C 0.6106(3) 1.0339(3) 0.2621(3) 0.0248(8) Uani 1 1 d .
C18 C 0.6902(4) 1.0088(3) 0.2117(3) 0.0256(8) Uani 1 1 d .
H18A H 0.6965 0.9485 0.2128 0.031 Uiso 1 1 calc R
C19 C 0.7608(3) 1.0740(3) 0.1594(3) 0.0260(8) Uani 1 1 d .
C20 C 0.7473(4) 1.1602(3) 0.1530(3) 0.0338(10) Uani 1 1 d .
H20A H 0.7923 1.2027 0.1169 0.041 Uiso 1 1 calc R
C21 C 0.6651(4) 1.1822(4) 0.2018(3) 0.0364(10) Uani 1 1 d .
C22 C 0.5979(4) 1.1220(3) 0.2581(3) 0.0340(10) Uani 1 1 d .
H22A H 0.5457 1.1401 0.2922 0.041 Uiso 1 1 calc R
C23 C 0.5365(4) 0.9696(3) 0.3231(3) 0.0263(8) Uani 1 1 d .
C24 C 0.8523(4) 1.0505(3) 0.1096(3) 0.0292(9) Uani 1 1 d .
C25 C 0.1600(4) 0.9301(4) 0.5664(3) 0.0401(11) Uani 1 1 d .
H25A H 0.1985 0.9875 0.5429 0.048 Uiso 1 1 calc R
C26 C 0.0701(5) 0.9288(5) 0.6218(4) 0.0534(14) Uani 1 1 d .
H26A H 0.0492 0.9833 0.6331 0.064 Uiso 1 1 calc R
C27 C 0.0151(5) 0.8467(5) 0.6579(4) 0.0602(16) Uani 1 1 d .
H27A H -0.0436 0.8446 0.6952 0.072 Uiso 1 1 calc R
C28 C 0.0472(5) 0.7646(5) 0.6389(4) 0.0494(13) Uani 1 1 d .
C29 C -0.0060(6) 0.6762(6) 0.6773(5) 0.074(2) Uani 1 1 d .
H29A H -0.0669 0.6704 0.7131 0.089 Uiso 1 1 calc R
C30 C 0.0309(6) 0.6034(6) 0.6623(6) 0.083(2) Uani 1 1 d .
H30A H -0.0027 0.5489 0.6902 0.100 Uiso 1 1 calc R
C31 C 0.1214(6) 0.6055(5) 0.6043(5) 0.0619(17) Uani 1 1 d .
C32 C 0.1656(6) 0.5311(5) 0.5885(5) 0.076(2) Uani 1 1 d U
H32A H 0.1342 0.4748 0.6144 0.091 Uiso 1 1 calc R
C33 C 0.2527(6) 0.5415(5) 0.5362(5) 0.0682(19) Uani 1 1 d .
H33A H 0.2814 0.4921 0.5248 0.082 Uiso 1 1 calc R
C34 C 0.3001(5) 0.6271(4) 0.4990(4) 0.0471(12) Uani 1 1 d .
H34A H 0.3593 0.6322 0.4615 0.057 Uiso 1 1 calc R
C35 C 0.1753(4) 0.6909(4) 0.5656(3) 0.0383(10) Uani 1 1 d .
C36 C 0.1373(4) 0.7720(4) 0.5835(3) 0.0341(10) Uani 1 1 d .
C37 C 1.3674(5) 1.2934(7) 0.0103(5) 0.088(2) Uani 1 1 d U
H37A H 1.3477 1.2862 0.0696 0.106 Uiso 1 1 calc R
C38 C 1.4842(6) 1.3416(8) -0.0009(6) 0.103(3) Uani 1 1 d U
H38A H 1.5407 1.3692 0.0505 0.124 Uiso 1 1 calc R
C39 C 1.5150(6) 1.3479(7) -0.0882(6) 0.092(3) Uani 1 1 d U
H39A H 1.5929 1.3765 -0.0974 0.110 Uiso 1 1 calc R
C40 C 1.4291(5) 1.3114(5) -0.1638(5) 0.0601(16) Uani 1 1 d .
C41 C 1.4565(6) 1.3214(6) -0.2551(5) 0.0672(18) Uani 1 1 d .
H41A H 1.5335 1.3503 -0.2666 0.081 Uiso 1 1 calc R
C42 C 1.3714(6) 1.2892(6) -0.3246(5) 0.0695(19) Uani 1 1 d .
H42A H 1.3902 1.2947 -0.3844 0.083 Uiso 1 1 calc R
C43 C 1.2516(5) 1.2463(4) -0.3086(4) 0.0472(12) Uani 1 1 d .
C44 C 1.1629(6) 1.2212(5) -0.3757(4) 0.0616(16) Uani 1 1 d .
H44A H 1.1789 1.2293 -0.4354 0.074 Uiso 1 1 calc R
C45 C 1.0487(6) 1.1835(5) -0.3546(4) 0.0583(15) Uani 1 1 d .
H45A H 0.9881 1.1689 -0.3988 0.070 Uiso 1 1 calc R
C46 C 1.0281(4) 1.1687(4) -0.2669(3) 0.0417(11) Uani 1 1 d .
H46A H 0.9517 1.1415 -0.2537 0.050 Uiso 1 1 calc R
C47 C 1.2225(4) 1.2323(3) -0.2192(3) 0.0335(9) Uani 1 1 d .
C48 C 1.3131(4) 1.2661(4) -0.1456(4) 0.0399(11) Uani 1 1 d .

loop_
_atom_site_aniso_label
_atom_site_aniso_U_11
_atom_site_aniso_U_22
_atom_site_aniso_U_33
_atom_site_aniso_U_23
_atom_site_aniso_U_13
_atom_site_aniso_U_12
Nd1 0.01924(11) 0.01635(11) 0.01748(11) 0.00550(8) 0.00116(7) 0.00426(8)
Nd2 0.02060(11) 0.01939(11) 0.01987(11) 0.00696(8) 0.00455(8) 0.00860(8)
O1 0.0344(16) 0.0269(16) 0.0436(18) -0.0126(13) -0.0126(14) 0.0146(13)
O2 0.0260(14) 0.0263(15) 0.0332(16) 0.0006(12) -0.0020(12) 0.0107(12)
O3 0.0424(18) 0.0302(16) 0.0372(18) -0.0022(13) -0.0075(14) 0.0189(14)
O4 0.058(2) 0.0261(16) 0.0225(15) 0.0009(12) -0.0028(13) 0.0213(15)
O5 0.0311(17) 0.062(2) 0.051(2) 0.0196(19) -0.0080(16) 0.0082(16)
O6 0.046(2) 0.048(2) 0.082(3) -0.008(2) -0.005(2) 0.0277(19)
O7 0.0316(15) 0.0264(15) 0.0256(14) 0.0034(12) -0.0073(12) 0.0133(12)
O8 0.0280(14) 0.0248(14) 0.0378(17) 0.0151(12) 0.0004(12) 0.0107(12)
O9 0.0353(17) 0.044(2) 0.0424(19) 0.0125(16) -0.0104(14) 0.0043(15)
O10 0.063(2) 0.065(2) 0.0291(17) 0.0155(16) -0.0046(16) 0.041(2)
O11 0.136(5) 0.045(3) 0.144(5) 0.036(3) -0.032(4) 0.040(3)
O12 0.147(5) 0.028(2) 0.092(4) 0.008(2) -0.034(4) 0.012(3)
O13 0.070(2) 0.0307(18) 0.0299(18) 0.0014(14) 0.0185(17) -0.0085(17)
O14 0.0259(14) 0.0289(15) 0.0195(14) 0.0072(11) 0.0040(11) 0.0054(12)
O15 0.055(2) 0.0431(19) 0.0435(19) 0.0198(15) 0.0239(16) 0.0354(17)
O16 0.0394(18) 0.0445(19) 0.051(2) 0.0260(16) 0.0296(16) 0.0240(15)
O17 0.104(4) 0.080(3) 0.162(5) 0.094(4) 0.091(4) 0.069(3)
O18 0.143(5) 0.111(4) 0.197(6) 0.113(5) 0.133(5) 0.112(4)
N1 0.0267(18) 0.0241(18) 0.050(2) 0.0141(17) -0.0025(17) 0.0049(15)
N2 0.089(4) 0.030(2) 0.044(3) 0.011(2) -0.001(2) 0.025(2)
N3 0.073(3) 0.057(3) 0.099(4) 0.055(3) 0.053(3) 0.046(3)
N4 0.0279(18) 0.0321(19) 0.0269(18) 0.0087(15) 0.0046(14) 0.0100(15)
N5 0.0336(19) 0.0277(19) 0.036(2) 0.0126(15) 0.0096(15) 0.0099(15)
N6 0.0256(19) 0.064(3) 0.051(3) 0.027(2) 0.0027(18) 0.0055(19)
N7 0.0361(19) 0.0283(18) 0.0324(19) 0.0132(15) 0.0101(15) 0.0165(15)
C1 0.0247(19) 0.0206(19) 0.024(2) 0.0046(15) 0.0019(15) 0.0046(15)
C2 0.0248(19) 0.0219(19) 0.029(2) 0.0072(16) 0.0039(16) 0.0057(15)
C3 0.030(2) 0.0179(18) 0.027(2) 0.0076(15) 0.0063(16) 0.0079(15)
C4 0.032(2) 0.0198(19) 0.024(2) 0.0035(15) -0.0021(16) 0.0040(16)
C5 0.0245(19) 0.0226(19) 0.032(2) 0.0109(16) 0.0019(16) 0.0080(15)
C6 0.032(2) 0.0196(19) 0.026(2) 0.0028(15) 0.0007(16) 0.0096(16)
C7 0.0248(19) 0.0208(19) 0.026(2) 0.0042(16) 0.0040(16) 0.0049(15)
C8 0.031(2) 0.0191(19) 0.027(2) 0.0053(16) 0.0052(16) 0.0073(16)
C9 0.0248(19) 0.026(2) 0.027(2) 0.0104(16) 0.0040(15) 0.0138(16)
C10 0.0264(19) 0.0237(19) 0.027(2) 0.0073(16) -0.0009(15) 0.0115(16)
C11 0.0259(19) 0.034(2) 0.027(2) 0.0123(17) 0.0052(16) 0.0157(17)
C12 0.036(2) 0.037(2) 0.033(2) 0.0190(19) 0.0089(18) 0.0216(19)
C13 0.045(3) 0.024(2) 0.033(2) 0.0111(17) 0.0079(19) 0.0167(19)
C14 0.035(2) 0.024(2) 0.027(2) 0.0061(16) 0.0015(17) 0.0120(17)
C15 0.0265(19) 0.0258(19) 0.0204(18) 0.0062(15) 0.0041(15) 0.0144(16)
C16 0.029(2) 0.049(3) 0.030(2) 0.013(2) 0.0028(17) 0.021(2)
C17 0.028(2) 0.0240(19) 0.0198(19) 0.0073(15) 0.0075(15) 0.0087(16)
C18 0.032(2) 0.025(2) 0.024(2) 0.0101(16) 0.0104(16) 0.0140(16)
C19 0.0252(19) 0.030(2) 0.027(2) 0.0114(16) 0.0114(16) 0.0133(16)
C20 0.037(2) 0.033(2) 0.040(2) 0.023(2) 0.023(2) 0.0175(19)
C21 0.042(3) 0.034(2) 0.050(3) 0.024(2) 0.024(2) 0.025(2)
C22 0.038(2) 0.032(2) 0.041(3) 0.0164(19) 0.023(2) 0.0205(19)
C23 0.032(2) 0.024(2) 0.0221(19) 0.0096(16) 0.0121(16) 0.0096(16)
C24 0.031(2) 0.033(2) 0.030(2) 0.0120(18) 0.0132(17) 0.0183(18)
C25 0.041(3) 0.044(3) 0.038(3) 0.011(2) 0.009(2) 0.021(2)
C26 0.051(3) 0.061(4) 0.054(3) 0.011(3) 0.016(3) 0.031(3)
C27 0.043(3) 0.080(4) 0.058(4) 0.018(3) 0.028(3) 0.028(3)
C28 0.041(3) 0.055(3) 0.043(3) 0.016(2) 0.020(2) 0.011(2)
C29 0.061(4) 0.074(5) 0.076(5) 0.033(4) 0.047(4) 0.013(4)
C30 0.088(5) 0.066(4) 0.108(6) 0.058(4) 0.066(5) 0.026(4)
C31 0.065(4) 0.046(3) 0.073(4) 0.036(3) 0.036(3) 0.012(3)
C32 0.095(5) 0.049(3) 0.091(5) 0.048(3) 0.032(4) 0.024(3)
C33 0.087(5) 0.041(3) 0.093(5) 0.039(3) 0.034(4) 0.033(3)
C34 0.048(3) 0.037(3) 0.065(4) 0.026(3) 0.019(3) 0.020(2)
C35 0.038(2) 0.034(2) 0.039(3) 0.016(2) 0.013(2) 0.008(2)
C36 0.026(2) 0.039(2) 0.031(2) 0.0112(19) 0.0080(17) 0.0070(18)
C37 0.044(3) 0.134(6) 0.063(4) 0.048(4) -0.002(3) 0.006(4)
C38 0.038(3) 0.150(7) 0.093(5) 0.058(5) -0.006(3) 0.003(4)
C39 0.036(3) 0.131(6) 0.091(5) 0.054(5) 0.008(3) 0.009(3)
C40 0.037(3) 0.080(4) 0.069(4) 0.042(3) 0.019(3) 0.020(3)
C41 0.050(3) 0.091(5) 0.072(4) 0.044(4) 0.032(3) 0.030(4)
C42 0.074(4) 0.092(5) 0.064(4) 0.044(4) 0.049(4) 0.045(4)
C43 0.061(3) 0.053(3) 0.041(3) 0.020(2) 0.025(3) 0.034(3)
C44 0.081(5) 0.077(4) 0.036(3) 0.024(3) 0.018(3) 0.039(4)
C45 0.081(4) 0.061(4) 0.035(3) 0.012(3) -0.010(3) 0.033(3)
C46 0.046(3) 0.038(3) 0.040(3) 0.014(2) -0.001(2) 0.016(2)
C47 0.040(2) 0.031(2) 0.036(2) 0.0135(19) 0.0137(19) 0.0195(19)
C48 0.032(2) 0.045(3) 0.047(3) 0.022(2) 0.012(2) 0.017(2)

loop_
_atom_type_symbol
_atom_type_description
_atom_type_scat_dispersion_real
_atom_type_scat_dispersion_imag
_atom_type_scat_source
C C 0.0033 0.0016 'International Tables Vol C Tables 4.2.6.8 and 6.1.1.4'
H H 0.0000 0.0000 'International Tables Vol C Tables 4.2.6.8 and 6.1.1.4'
N N 0.0061 0.0033 'International Tables Vol C Tables 4.2.6.8 and 6.1.1.4'
O O 0.0106 0.0060 'International Tables Vol C Tables 4.2.6.8 and 6.1.1.4'
Nd Nd -0.1943 3.0179 'International Tables Vol C Tables 4.2.6.8 and 6.1.1.4'

loop_
_geom_angle_atom_site_label_1
_geom_angle_atom_site_label_2
_geom_angle_atom_site_label_3
_geom_angle
_geom_angle_site_symmetry_1
_geom_angle_site_symmetry_3
O14 Nd1 O1 142.37(10) 2_676 .
O14 Nd1 O8 75.70(10) 2_676 2_676
O1 Nd1 O8 81.92(10) . 2_676
O14 Nd1 O7 72.17(10) 2_676 .
O1 Nd1 O7 140.24(10) . .
O8 Nd1 O7 136.16(10) 2_676 .
O14 Nd1 O2 156.63(10) 2_676 .
O1 Nd1 O2 52.54(10) . .
O8 Nd1 O2 127.56(10) 2_676 .
O7 Nd1 O2 88.49(10) . .
O14 Nd1 O13 122.30(10) 2_676 .
O1 Nd1 O13 84.61(13) . .
O8 Nd1 O13 84.84(12) 2_676 .
O7 Nd1 O13 87.82(13) . .
O2 Nd1 O13 68.26(10) . .
O14 Nd1 O14 72.70(10) 2_676 .
O1 Nd1 O14 124.84(11) . .
O8 Nd1 O14 66.86(9) 2_676 .
O7 Nd1 O14 75.56(10) . .
O2 Nd1 O14 115.84(10) . .
O13 Nd1 O14 49.79(10) . .
O14 Nd1 N5 93.76(11) 2_676 .
O1 Nd1 N5 82.34(12) . .
O8 Nd1 N5 137.00(10) 2_676 .
O7 Nd1 N5 74.64(11) . .
O2 Nd1 N5 67.91(11) . .
O13 Nd1 N5 132.88(12) . .
O14 Nd1 N5 149.84(10) . .
O14 Nd1 N4 71.09(10) 2_676 .
O1 Nd1 N4 74.35(11) . .
O8 Nd1 N4 75.88(11) 2_676 .
O7 Nd1 N4 119.09(10) . .
O2 Nd1 N4 109.29(11) . .
O13 Nd1 N4 153.09(13) . .
O14 Nd1 N4 132.99(10) . .
N5 Nd1 N4 61.38(11) . .
O14 Nd1 C7 162.26(10) 2_676 .
O1 Nd1 C7 26.47(11) . .
O8 Nd1 C7 105.48(11) 2_676 .
O7 Nd1 C7 114.21(11) . .
O2 Nd1 C7 26.07(10) . .
O13 Nd1 C7 75.23(11) . .
O14 Nd1 C7 124.43(10) . .
N5 Nd1 C7 73.14(12) . .
N4 Nd1 C7 91.84(11) . .
O14 Nd1 C23 98.25(11) 2_676 .
O1 Nd1 C23 103.48(12) . .
O8 Nd1 C23 72.65(11) 2_676 .
O7 Nd1 C23 83.24(11) . .
O2 Nd1 C23 92.18(11) . .
O13 Nd1 C23 24.43(11) . .
O14 Nd1 C23 25.55(10) . .
N5 Nd1 C23 150.20(11) . .
N4 Nd1 C23 148.42(11) . .
C7 Nd1 C23 98.96(12) . .
O14 Nd1 Nd1 37.97(7) 2_676 2_676
O1 Nd1 Nd1 147.21(8) . 2_676
O8 Nd1 Nd1 66.38(7) 2_676 2_676
O7 Nd1 Nd1 69.91(7) . 2_676
O2 Nd1 Nd1 145.95(7) . 2_676
O13 Nd1 Nd1 84.42(8) . 2_676
O14 Nd1 Nd1 34.73(6) . 2_676
N5 Nd1 Nd1 126.60(9) . 2_676
N4 Nd1 Nd1 104.25(8) . 2_676
C7 Nd1 Nd1 158.86(8) . 2_676
C23 Nd1 Nd1 60.28(8) . 2_676
O10 Nd2 O15 76.85(12) 2_776 2_775
O10 Nd2 O9 124.34(13) 2_776 1_554
O15 Nd2 O9 80.63(13) 2_775 1_554
O10 Nd2 O16 77.58(12) 2_776 .
O15 Nd2 O16 126.69(11) 2_775 .
O9 Nd2 O16 76.61(13) 1_554 .
O10 Nd2 O4 130.66(11) 2_776 1_665
O15 Nd2 O4 149.48(10) 2_775 1_665
O9 Nd2 O4 90.20(12) 1_554 1_665
O16 Nd2 O4 78.20(11) . 1_665
O10 Nd2 O3 80.13(12) 2_776 1_665
O15 Nd2 O3 140.81(11) 2_775 1_665
O9 Nd2 O3 138.41(12) 1_554 1_665
O16 Nd2 O3 77.39(12) . 1_665
O4 Nd2 O3 52.87(10) 1_665 1_665
O10 Nd2 N6 88.18(14) 2_776 .
O15 Nd2 N6 73.04(14) 2_775 .
O9 Nd2 N6 131.78(13) 1_554 .
O16 Nd2 N6 150.67(14) . .
O4 Nd2 N6 92.63(14) 1_665 .
O3 Nd2 N6 74.96(14) 1_665 .
O10 Nd2 N7 142.87(12) 2_776 .
O15 Nd2 N7 74.03(11) 2_775 .
O9 Nd2 N7 72.70(12) 1_554 .
O16 Nd2 N7 139.03(11) . .
O4 Nd2 N7 75.46(10) 1_665 .
O3 Nd2 N7 109.30(11) 1_665 .
N6 Nd2 N7 61.64(13) . .
O10 Nd2 C8 104.74(13) 2_776 1_665
O15 Nd2 C8 158.26(12) 2_775 1_665
O9 Nd2 C8 114.01(13) 1_554 1_665
O16 Nd2 C8 74.01(12) . 1_665
O4 Nd2 C8 26.68(11) 1_665 1_665
O3 Nd2 C8 26.38(11) 1_665 1_665
N6 Nd2 C8 85.29(14) . 1_665
N7 Nd2 C8 94.40(11) . 1_665
C7 O1 Nd1 95.0(2) . .
C7 O2 Nd1 90.3(2) . .
C8 O3 Nd2 90.1(2) . 1_445
C8 O4 Nd2 93.6(2) . 1_445
C15 O7 Nd1 131.6(2) . .
C15 O8 Nd1 139.1(3) . 2_676
C16 O9 Nd2 121.0(3) . 1_556
C16 O10 Nd2 167.9(4) . 2_776
C23 O13 Nd1 95.9(2) . .
C23 O14 Nd1 160.7(3) . 2_676
C23 O14 Nd1 92.0(2) . .
Nd1 O14 Nd1 107.30(10) 2_676 .
C24 O15 Nd2 138.5(3) . 2_775
C24 O16 Nd2 144.4(3) . .
O6 N1 O5 124.2(4) . .
O6 N1 C5 118.2(4) . .
O5 N1 C5 117.6(4) . .
O11 N2 O12 122.0(5) . .
O11 N2 C13 119.7(5) . .
O12 N2 C13 118.3(5) . .
O17 N3 O18 122.6(5) . .
O17 N3 C21 118.0(4) . .
O18 N3 C21 119.4(4) . .
C25 N4 C36 117.3(4) . .
C25 N4 Nd1 122.5(3) . .
C36 N4 Nd1 120.2(3) . .
C34 N5 C35 117.9(4) . .
C34 N5 Nd1 120.3(3) . .
C35 N5 Nd1 121.7(3) . .
C37 N6 C48 117.8(5) . .
C37 N6 Nd2 121.0(4) . .
C48 N6 Nd2 120.6(3) . .
C46 N7 C47 117.2(4) . .
C46 N7 Nd2 122.9(3) . .
C47 N7 Nd2 119.8(3) . .
C6 C1 C2 120.0(4) . .
C6 C1 C7 118.9(4) . .
C2 C1 C7 121.0(4) . .
C3 C2 C1 120.3(4) . .
C3 C2 H2A 119.8 . .
C1 C2 H2A 119.8 . .
C2 C3 C4 120.1(4) . .
C2 C3 C8 121.2(4) . .
C4 C3 C8 118.7(4) . .
C5 C4 C3 118.5(4) . .
C5 C4 H4A 120.8 . .
C3 C4 H4A 120.8 . .
C4 C5 C6 122.5(4) . .
C4 C5 N1 119.3(4) . .
C6 C5 N1 118.2(4) . .
C5 C6 C1 118.5(4) . .
C5 C6 H6A 120.7 . .
C1 C6 H6A 120.7 . .
O2 C7 O1 122.2(4) . .
O2 C7 C1 120.0(4) . .
O1 C7 C1 117.9(4) . .
O2 C7 Nd1 63.6(2) . .
O1 C7 Nd1 58.5(2) . .
C1 C7 Nd1 176.2(3) . .
O3 C8 O4 122.6(4) . .
O3 C8 C3 119.6(4) . .
O4 C8 C3 117.9(4) . .
O3 C8 Nd2 63.5(2) . 1_445
O4 C8 Nd2 59.8(2) . 1_445
C3 C8 Nd2 169.9(3) . 1_445
C10 C9 C14 119.6(4) . .
C10 C9 C15 119.5(3) . .
C14 C9 C15 120.8(4) . .
C9 C10 C11 121.3(4) . .
C9 C10 H10A 119.4 . .
C11 C10 H10A 119.4 . .
C10 C11 C12 119.2(4) . .
C10 C11 C16 120.4(4) . .
C12 C11 C16 120.4(4) . .
C13 C12 C11 118.7(4) . .
C13 C12 H12A 120.7 . .
C11 C12 H12A 120.7 . .
C12 C13 C14 123.3(4) . .
C12 C13 N2 117.7(4) . .
C14 C13 N2 118.9(4) . .
C13 C14 C9 117.8(4) . .
C13 C14 H14A 121.1 . .
C9 C14 H14A 121.1 . .
O7 C15 O8 126.3(4) . .
O7 C15 C9 118.0(3) . .
O8 C15 C9 115.7(3) . .
O10 C16 O9 124.6(5) . .
O10 C16 C11 118.6(4) . .
O9 C16 C11 116.9(4) . .
C22 C17 C18 120.1(4) . .
C22 C17 C23 117.3(4) . .
C18 C17 C23 122.6(4) . .
C17 C18 C19 120.3(4) . .
C17 C18 H18A 119.9 . .
C19 C18 H18A 119.9 . .
C20 C19 C18 120.2(4) . .
C20 C19 C24 119.4(4) . .
C18 C19 C24 120.4(4) . .
C19 C20 C21 118.5(4) . .
C19 C20 H20A 120.7 . .
C21 C20 H20A 120.7 . .
C20 C21 C22 122.5(4) . .
C20 C21 N3 120.1(4) . .
C22 C21 N3 117.5(4) . .
C21 C22 C17 118.3(4) . .
C21 C22 H22A 120.9 . .
C17 C22 H22A 120.9 . .
O13 C23 O14 121.4(4) . .
O13 C23 C17 121.5(4) . .
O14 C23 C17 117.1(3) . .
O13 C23 Nd1 59.7(2) . .
O14 C23 Nd1 62.44(19) . .
C17 C23 Nd1 170.0(3) . .
O15 C24 O16 125.4(4) . .
O15 C24 C19 117.5(4) . .
O16 C24 C19 117.1(4) . .
N4 C25 C26 123.7(5) . .
N4 C25 H25A 118.2 . .
C26 C25 H25A 118.2 . .
C27 C26 C25 118.7(5) . .
C27 C26 H26A 120.7 . .
C25 C26 H26A 120.7 . .
C26 C27 C28 119.7(5) . .
C26 C27 H27A 120.2 . .
C28 C27 H27A 120.2 . .
C36 C28 C27 118.0(5) . .
C36 C28 C29 119.6(5) . .
C27 C28 C29 122.3(5) . .
C30 C29 C28 120.6(5) . .
C30 C29 H29A 119.7 . .
C28 C29 H29A 119.7 . .
C29 C30 C31 122.4(6) . .
C29 C30 H30A 118.8 . .
C31 C30 H30A 118.8 . .
C32 C31 C35 117.2(5) . .
C32 C31 C30 124.3(5) . .
C35 C31 C30 118.4(6) . .
C33 C32 C31 120.0(5) . .
C33 C32 H32A 120.0 . .
C31 C32 H32A 120.0 . .
C32 C33 C34 119.4(6) . .
C32 C33 H33A 120.3 . .
C34 C33 H33A 120.3 . .
N5 C34 C33 123.6(5) . .
N5 C34 H34A 118.2 . .
C33 C34 H34A 118.2 . .
N5 C35 C31 121.8(5) . .
N5 C35 C36 118.6(4) . .
C31 C35 C36 119.5(5) . .
N4 C36 C28 122.6(5) . .
N4 C36 C35 118.0(4) . .
C28 C36 C35 119.4(4) . .
N6 C37 C38 123.6(7) . .
N6 C37 H37A 118.2 . .
C38 C37 H37A 118.2 . .
C39 C38 C37 119.1(7) . .
C39 C38 H38A 120.5 . .
C37 C38 H38A 120.5 . .
C38 C39 C40 119.8(6) . .
C38 C39 H39A 120.1 . .
C40 C39 H39A 120.1 . .
C39 C40 C48 117.2(5) . .
C39 C40 C41 122.0(6) . .
C48 C40 C41 120.8(6) . .
C42 C41 C40 120.0(6) . .
C42 C41 H41A 120.0 . .
C40 C41 H41A 120.0 . .
C41 C42 C43 121.3(5) . .
C41 C42 H42A 119.4 . .
C43 C42 H42A 119.4 . .
C44 C43 C47 117.7(5) . .
C44 C43 C42 122.8(5) . .
C47 C43 C42 119.5(5) . .
C43 C44 C45 120.1(5) . .
C43 C44 H44A 120.0 . .
C45 C44 H44A 120.0 . .
C46 C45 C44 118.3(5) . .
C46 C45 H45A 120.9 . .
C44 C45 H45A 120.9 . .
N7 C46 C45 123.7(5) . .
N7 C46 H46A 118.2 . .
C45 C46 H46A 118.1 . .
N7 C47 C43 123.0(5) . .
N7 C47 C48 117.9(4) . .
C43 C47 C48 119.1(4) . .
N6 C48 C40 122.4(5) . .
N6 C48 C47 118.2(4) . .
C40 C48 C47 119.3(5) . .

loop_
_geom_bond_atom_site_label_1
_geom_bond_atom_site_label_2
_geom_bond_distance
_geom_bond_site_symmetry_2
Nd1 O14 2.423(3) 2_676
Nd1 O1 2.427(3) .
Nd1 O8 2.450(3) 2_676
Nd1 O7 2.450(3) .
Nd1 O2 2.539(3) .
Nd1 O13 2.560(3) .
Nd1 O14 2.617(3) .
Nd1 N5 2.653(4) .
Nd1 N4 2.707(4) .
Nd1 C7 2.834(4) .
Nd1 C23 2.950(4) .
Nd1 Nd1 4.060(2) 2_676
Nd2 O10 2.357(3) 2_776
Nd2 O15 2.405(3) 2_775
Nd2 O9 2.417(3) 1_554
Nd2 O16 2.422(3) .
Nd2 O4 2.437(3) 1_665
Nd2 O3 2.519(3) 1_665
Nd2 N6 2.609(4) .
Nd2 N7 2.662(4) .
Nd2 C8 2.815(4) 1_665
O1 C7 1.268(5) .
O2 C7 1.246(5) .
O3 C8 1.251(5) .
O3 Nd2 2.519(3) 1_445
O4 C8 1.266(5) .
O4 Nd2 2.437(3) 1_445
O5 N1 1.219(5) .
O6 N1 1.209(5) .
O7 C15 1.250(5) .
O8 C15 1.262(5) .
O8 Nd1 2.450(3) 2_676
O9 C16 1.254(6) .
O9 Nd2 2.417(3) 1_556
O10 C16 1.246(5) .
O10 Nd2 2.357(3) 2_776
O11 N2 1.185(6) .
O12 N2 1.208(7) .
O13 C23 1.227(5) .
O14 C23 1.273(5) .
O14 Nd1 2.423(3) 2_676
O15 C24 1.252(5) .
O15 Nd2 2.405(3) 2_775
O16 C24 1.256(5) .
O17 N3 1.194(6) .
O18 N3 1.203(6) .
N1 C5 1.472(5) .
N2 C13 1.473(6) .
N3 C21 1.476(6) .
N4 C25 1.324(6) .
N4 C36 1.363(6) .
N5 C34 1.314(6) .
N5 C35 1.365(6) .
N6 C37 1.309(8) .
N6 C48 1.369(6) .
N7 C46 1.346(6) .
N7 C47 1.348(6) .
C1 C6 1.389(6) .
C1 C2 1.395(6) .
C1 C7 1.509(5) .
C2 C3 1.386(6) .
C2 H2A 0.9300 .
C3 C4 1.395(6) .
C3 C8 1.499(5) .
C4 C5 1.378(6) .
C4 H4A 0.9300 .
C5 C6 1.385(6) .
C6 H6A 0.9300 .
C8 Nd2 2.815(4) 1_445
C9 C10 1.383(5) .
C9 C14 1.396(5) .
C9 C15 1.522(5) .
C10 C11 1.390(5) .
C10 H10A 0.9300 .
C11 C12 1.395(6) .
C11 C16 1.500(6) .
C12 C13 1.360(6) .
C12 H12A 0.9300 .
C13 C14 1.389(6) .
C14 H14A 0.9300 .
C17 C22 1.389(6) .
C17 C18 1.390(6) .
C17 C23 1.502(5) .
C18 C19 1.398(5) .
C18 H18A 0.9300 .
C19 C20 1.377(6) .
C19 C24 1.508(5) .
C20 C21 1.387(6) .
C20 H20A 0.9300 .
C21 C22 1.389(6) .
C22 H22A 0.9300 .
C25 C26 1.414(7) .
C25 H25A 0.9300 .
C26 C27 1.351(8) .
C26 H26A 0.9300 .
C27 C28 1.406(9) .
C27 H27A 0.9300 .
C28 C36 1.401(6) .
C28 C29 1.442(8) .
C29 C30 1.320(10) .
C29 H29A 0.9300 .
C30 C31 1.440(8) .
C30 H30A 0.9300 .
C31 C32 1.409(9) .
C31 C35 1.410(7) .
C32 C33 1.337(9) .
C32 H32A 0.9300 .
C33 C34 1.392(7) .
C33 H33A 0.9300 .
C34 H34A 0.9300 .
C35 C36 1.444(7) .
C37 C38 1.390(9) .
C37 H37A 0.9300 .
C38 C39 1.363(11) .
C38 H38A 0.9300 .
C39 C40 1.398(9) .
C39 H39A 0.9300 .
C40 C48 1.406(7) .
C40 C41 1.421(8) .
C41 C42 1.339(10) .
C41 H41A 0.9300 .
C42 C43 1.438(8) .
C42 H42A 0.9300 .
C43 C44 1.369(8) .
C43 C47 1.412(6) .
C44 C45 1.396(9) .
C44 H44A 0.9300 .
C45 C46 1.372(7) .
C45 H45A 0.9300 .
C46 H46A 0.9300 .
C47 C48 1.422(7) .

loop_
_geom_hbond_atom_site_label_D
_geom_hbond_atom_site_label_H
_geom_hbond_atom_site_label_A
_geom_hbond_distance_DH
_geom_hbond_distance_HA
_geom_hbond_distance_DA
_geom_hbond_angle_DHA
_geom_hbond_site_symmetry_A
C38 H38A O5 0.93 2.71 3.281(7) 120.7 1_765
C39 H39A O5 0.93 2.58 3.219(8) 126.4 1_765
C41 H41A O2 0.93 2.51 3.315(7) 145.7 2_775
C12 H12A O3 0.93 2.70 3.608(5) 166.8 2_666
